data_1546220
loop_
_publ_author_name
'Sekita, Hiroko'
'Adachi, Kyohei'
'Kobayashi, Ippei'
'Sato, Yusuke'
'Nakada, Masahisa'

_publ_section_title
;
 Enantio- and Stereoselective Construction of Atisane Scaffold via
 Organocatalytic Intramolecular Michael Reaction and Diels-Alder Reaction.
;
_journal_issue 9
_journal_name_full 'Organic letters'
_journal_page_first 2390
_journal_page_last 2393
_journal_paper_doi 10.1021/acs.orglett.7b00918
_journal_volume 19
_journal_year 2017
_chemical_absolute_configuration 'CHOOSE rm ad rmad syn or unk'
_chemical_formula_moiety 'C11 H19 N O3'
_chemical_formula_sum 'C11 H19 N O3'
_chemical_formula_weight 213.28
_space_group_crystal_system orthorhombic
_space_group_IT_number 19
_space_group_name_Hall 'P 2ac 2ab'
_space_group_name_H-M_alt 'P 21 21 21'
_symmetry_space_group_name_Hall 'P 2ac 2ab'
_symmetry_space_group_name_H-M 'P 21 21 21'
_atom_sites_solution_hydrogens geom
_atom_sites_solution_primary direct
_atom_sites_solution_secondary difmap
_cell_angle_alpha 90.0000
_cell_angle_beta 90.0000
_cell_angle_gamma 90.0000
_cell_formula_units_Z 4
_cell_length_a 7.7840(2)
_cell_length_b 9.7886(3)
_cell_length_c 14.7958(5)
_cell_measurement_reflns_used 10991
_cell_measurement_temperature 173
_cell_measurement_theta_max 68.22
_cell_measurement_theta_min 2.98
_cell_volume 1127.36(6)
_computing_cell_refinement 'RAPID AUTO'
_computing_data_collection 'RAPID AUTO (Rigaku, ????)'
_computing_data_reduction 'RAPID AUTO'
_computing_molecular_graphics 'CrystalStructure 4.1'
_computing_publication_material 'CrystalStructure 4.1 (Rigaku, 2014)'
_computing_structure_refinement 'SHELXL2013 (Sheldrick, 2008)'
_computing_structure_solution 'SIR92 (Altomare, et al., 1994)'
_diffrn_ambient_temperature 173
_diffrn_detector_area_resol_mean 10.000
_diffrn_measured_fraction_theta_full 1.000
_diffrn_measured_fraction_theta_max 0.999
_diffrn_measurement_device_type 'Rigaku R-AXIS RAPID'
_diffrn_measurement_method \w
_diffrn_radiation_type 'Cu K\a'
_diffrn_radiation_wavelength 1.54187
_diffrn_reflns_av_R_equivalents 0.0596
_diffrn_reflns_Laue_measured_fraction_full 1.000
_diffrn_reflns_Laue_measured_fraction_max 0.999
_diffrn_reflns_limit_h_max 9
_diffrn_reflns_limit_h_min -9
_diffrn_reflns_limit_k_max 11
_diffrn_reflns_limit_k_min -11
_diffrn_reflns_limit_l_max 17
_diffrn_reflns_limit_l_min -17
_diffrn_reflns_number 12710
_diffrn_reflns_point_group_measured_fraction_full 1.000
_diffrn_reflns_point_group_measured_fraction_max 0.998
_diffrn_reflns_theta_full 67.687
_diffrn_reflns_theta_max 68.217
_diffrn_reflns_theta_min 5.419
_diffrn_standards_number 0
_exptl_absorpt_coefficient_mu 0.742
_exptl_absorpt_correction_type none
_exptl_crystal_colour colorless
_exptl_crystal_density_diffrn 1.256
_exptl_crystal_density_method 'not measured'
_exptl_crystal_description block
_exptl_crystal_F_000 464.00
_exptl_crystal_size_max 0.801
_exptl_crystal_size_mid 0.148
_exptl_crystal_size_min 0.100
_refine_diff_density_max 0.28
_refine_diff_density_min -0.34
_refine_ls_abs_structure_details
;
 No quotients, so Flack parameter determined by classical intensity fit
;
_refine_ls_abs_structure_Flack -0.1(4)
_refine_ls_extinction_method none
_refine_ls_goodness_of_fit_ref 1.085
_refine_ls_hydrogen_treatment constr
_refine_ls_number_parameters 136
_refine_ls_number_reflns 2064
_refine_ls_number_restraints 0
_refine_ls_R_factor_all 0.0508
_refine_ls_R_factor_gt 0.0477
_refine_ls_shift/su_max 0.000
_refine_ls_structure_factor_coef Fsqd
_refine_ls_weighting_details 'w = 1/[\s^2^(Fo^2^)+(0.0744P)^2^+0.3474P] where P=(Fo^2^+2Fc^2^)/3'
_refine_ls_weighting_scheme calc
_refine_ls_wR_factor_gt 0.1197
_refine_ls_wR_factor_ref 0.1262
_reflns_number_gt 1952
_reflns_number_total 2064
_reflns_threshold_expression F^2^>2.0\s(F^2^)
_cod_data_source_file ol7b00918_si_002.cif
_cod_data_source_block Kobayashi-I-20150616-C11H1
_cod_database_code 1546220
_shelxl_res_file
;
TITL Kobayashi-I-20150616-C11H19NO3
CELL  1.54187 7.78396 9.78864 14.79580 90.00000 90.00000 90.00000
ZERR  4 0.00023 0.00030 0.00045 0.00000 0.00000 0.00000
LATT -1
SYMM .50+X, .50-Y,    -Z
SYMM    -X, .50+Y, .50-Z
SYMM .50-X,    -Y, .50+Z
SFAC C H N O
UNIT 44 76 4 12
L.S. 30
FMAP 2
PLAN -18
WPDB -2
HTAB
BOND $H
CONF
LIST 4
TEMP -100.0
ACTA
SIZE 0.100 0.801 0.148
WGHT    0.074400    0.347400
FVAR       1.11461
O1    4    0.276793    0.818031    0.306046    11.00000    0.04272    0.03469 =
         0.03134    0.00834    0.00543    0.00897
O2    4    0.678246    0.875168    0.236146    11.00000    0.02827    0.03700 =
         0.05970    0.00634   -0.00704    0.00825
O4    4    0.688188    1.040041    0.332517    11.00000    0.04864    0.08266 =
         0.03961   -0.00902   -0.02178    0.00523
N3    3    0.622764    0.981576    0.268229    11.00000    0.02045    0.03870 =
         0.02899    0.00853   -0.00226   -0.00363
C5    1    0.091883    0.867283    0.104782    11.00000    0.02679    0.02465 =
         0.03902   -0.00344   -0.00951   -0.00297
AFIX  23
H5A   2    0.134601    0.772151    0.108086    11.00000   -1.20000
H5B   2   -0.033180    0.865763    0.116908    11.00000   -1.20000
AFIX   0
C6    1    0.375490    0.969659    0.154553    11.00000    0.01797    0.01702 =
         0.02220   -0.00076   -0.00045    0.00146
AFIX  13
H6    2    0.424356    0.875305    0.157788    11.00000   -1.20000
AFIX   0
C7    1    0.163352    0.871064    0.263796    11.00000    0.02767    0.02114 =
         0.03302   -0.00200    0.00915   -0.00264
AFIX  43
H7    2    0.050090    0.859928    0.286551    11.00000   -1.20000
AFIX   0
C8    1    0.370626    1.172024    0.040867    11.00000    0.04803    0.02689 =
         0.03374    0.00761   -0.00076   -0.00556
AFIX  33
H8A   2    0.434797    1.229015    0.083596    11.00000   -1.20000
H8B   2    0.401833    1.197299   -0.021084    11.00000   -1.20000
H8C   2    0.247128    1.186088    0.049765    11.00000   -1.20000
AFIX   0
C9    1    0.468813    1.051038    0.228054    11.00000    0.02215    0.02277 =
         0.02910    0.00028   -0.00469    0.00018
AFIX  23
H9A   2    0.505887    1.139449    0.202065    11.00000   -1.20000
H9B   2    0.386290    1.071125    0.277203    11.00000   -1.20000
AFIX   0
C10   1    0.414800    1.020702    0.057083    11.00000    0.03261    0.02546 =
         0.02280    0.00336    0.00264   -0.00215
C11   1    0.082805    1.087250    0.193774    11.00000    0.02336    0.02311 =
         0.04775   -0.00360    0.00012    0.00358
AFIX  33
H11A  2    0.091014    1.144941    0.139814    11.00000   -1.20000
H11B  2   -0.038097    1.066251    0.205957    11.00000   -1.20000
H11C  2    0.132076    1.135694    0.245620    11.00000   -1.20000
AFIX   0
C12   1    0.182176    0.953853    0.177998    11.00000    0.01846    0.01894 =
         0.02728   -0.00185   -0.00045    0.00086
C13   1    0.607984    1.002979    0.038965    11.00000    0.04080    0.04159 =
         0.04021    0.00141    0.01683   -0.00182
AFIX  33
H13A  2    0.673422    1.060508    0.080838    11.00000   -1.20000
H13B  2    0.639989    0.907090    0.047861    11.00000   -1.20000
H13C  2    0.633696    1.030041   -0.023353    11.00000   -1.20000
AFIX   0
C14   1    0.315803    0.930012   -0.009027    11.00000    0.05616    0.03341 =
         0.02024   -0.00084   -0.00291   -0.00148
AFIX  23
H14A  2    0.363996    0.836488   -0.006602    11.00000   -1.20000
H14B  2    0.333119    0.965208   -0.071091    11.00000   -1.20000
AFIX   0
C15   1    0.122949    0.922842    0.010266    11.00000    0.04442    0.03234 =
         0.03663    0.00050   -0.01874   -0.00342
AFIX  23
H15A  2    0.072062    1.015185    0.004964    11.00000   -1.20000
H15B  2    0.066673    0.862830   -0.034725    11.00000   -1.20000
AFIX   0
HKLF 4
 
REM  Kobayashi-I-20150616-C11H19NO3
REM R1 =  0.0477 for    1952 Fo > 4sig(Fo)  and  0.0508 for all    2064 data
REM    136 parameters refined using      0 restraints
 
END  
     
WGHT      0.0666      0.3039 

REM Instructions for potential hydrogen bonds
HTAB C6 O2
EQIV $1 -x+1, y+1/2, -z+1/2
HTAB C9 O1_$1

REM Highest difference peak  0.281,  deepest hole -0.337,  1-sigma level  0.094
Q1    1   0.0058  1.1179  0.1327  11.00000  0.05    0.28
Q2    1   0.4930  0.6910  0.1353  11.00000  0.05    0.24
Q3    1   0.2152  1.2215 -0.0452  11.00000  0.05    0.22
Q4    1  -0.0308  0.7024  0.1216  11.00000  0.05    0.22
Q5    1   0.5175  1.3593  0.0979  11.00000  0.05    0.21
Q6    1  -0.2241  0.8166  0.1036  11.00000  0.05    0.21
Q7    1   0.2271  0.7605  0.1419  11.00000  0.05    0.21
Q8    1   0.2662  0.7661  0.1658  11.00000  0.05    0.21
Q9    1   0.4905  1.2161 -0.1015  11.00000  0.05    0.21
Q10   1   0.1861  1.1839  0.2195  11.00000  0.05    0.20
Q11   1   0.2526  0.7907  0.3920  11.00000  0.05    0.20
Q12   1   0.7216  0.7599  0.0973  11.00000  0.05    0.20
Q13   1   0.2726  1.3143  0.1252  11.00000  0.05    0.20
Q14   1   0.4907  0.8320 -0.0616  11.00000  0.05    0.19
Q15   1   0.1816  1.2883  0.1018  11.00000  0.05    0.19
Q16   1   0.2613  1.2588  0.1585  11.00000  0.05    0.19
Q17   1  -0.0086  1.0828  0.2446  11.00000  0.05    0.18
Q18   1   0.7721  0.7988  0.2611  11.00000  0.05    0.17
;

loop_
_symmetry_equiv_pos_site_id
_space_group_symop_operation_xyz
1 +X,+Y,+Z
2 1/2+X,1/2-Y,-Z
3 -X,1/2+Y,1/2-Z
4 1/2-X,-Y,1/2+Z

loop_
_atom_site_label
_atom_site_type_symbol
_atom_site_fract_x
_atom_site_fract_y
_atom_site_fract_z
_atom_site_U_iso_or_equiv
_atom_site_adp_type
_atom_site_occupancy
_atom_site_site_symmetry_multiplicity
_atom_site_calc_flag
_atom_site_refinement_flags
O1 O 0.2768(3) 0.8180(2) 0.30605(13) 0.0362(5) Uani 1 4 d .
O2 O 0.6783(3) 0.8752(2) 0.23615(16) 0.0417(6) Uani 1 4 d .
O4 O 0.6882(4) 1.0400(3) 0.33252(15) 0.0570(7) Uani 1 4 d .
N3 N 0.6228(3) 0.9816(3) 0.26823(15) 0.0294(5) Uani 1 4 d .
C5 C 0.0919(4) 0.8673(3) 0.10478(19) 0.0302(6) Uani 1 4 d .
C6 C 0.3755(3) 0.9697(2) 0.15455(16) 0.0191(5) Uani 1 4 d .
C7 C 0.1634(4) 0.8711(3) 0.26380(19) 0.0273(6) Uani 1 4 d .
C8 C 0.3706(5) 1.1720(3) 0.04087(19) 0.0362(7) Uani 1 4 d .
C9 C 0.4688(3) 1.0510(3) 0.22805(18) 0.0247(6) Uani 1 4 d .
C10 C 0.4148(4) 1.0207(3) 0.05708(18) 0.0270(6) Uani 1 4 d .
C11 C 0.0828(4) 1.0873(3) 0.1938(2) 0.0314(6) Uani 1 4 d .
C12 C 0.1822(3) 0.9538(2) 0.17800(17) 0.0216(5) Uani 1 4 d .
C13 C 0.6080(4) 1.0030(4) 0.0390(2) 0.0409(8) Uani 1 4 d .
C14 C 0.3158(5) 0.9300(3) -0.00903(18) 0.0366(7) Uani 1 4 d .
C15 C 0.1230(4) 0.9228(3) 0.0103(2) 0.0378(7) Uani 1 4 d .
H5A H 0.1346 0.77215 0.10809 0.0362 Uiso 1 4 calc R
H5B H -0.03318 0.86576 0.11691 0.0362 Uiso 1 4 calc R
H6 H 0.42436 0.87531 0.15779 0.0229 Uiso 1 4 calc R
H7 H 0.05009 0.85993 0.28655 0.0327 Uiso 1 4 calc R
H8A H 0.4348 1.22901 0.0836 0.0435 Uiso 1 4 calc R
H8B H 0.40183 1.1973 -0.02108 0.0435 Uiso 1 4 calc R
H8C H 0.24713 1.18609 0.04976 0.0435 Uiso 1 4 calc R
H9A H 0.50589 1.13945 0.20206 0.0296 Uiso 1 4 calc R
H9B H 0.38629 1.07113 0.2772 0.0296 Uiso 1 4 calc R
H11A H 0.09101 1.14494 0.13981 0.0377 Uiso 1 4 calc R
H11B H -0.0381 1.06625 0.20596 0.0377 Uiso 1 4 calc R
H11C H 0.13208 1.13569 0.24562 0.0377 Uiso 1 4 calc R
H13A H 0.67342 1.06051 0.08084 0.0490 Uiso 1 4 calc R
H13B H 0.63999 0.90709 0.04786 0.0490 Uiso 1 4 calc R
H13C H 0.6337 1.03004 -0.02335 0.0490 Uiso 1 4 calc R
H14A H 0.364 0.83649 -0.0066 0.0439 Uiso 1 4 calc R
H14B H 0.33312 0.96521 -0.07109 0.0439 Uiso 1 4 calc R
H15A H 0.07206 1.01519 0.00496 0.0454 Uiso 1 4 calc R
H15B H 0.06667 0.86283 -0.03473 0.0454 Uiso 1 4 calc R

loop_
_atom_site_aniso_label
_atom_site_aniso_U_11
_atom_site_aniso_U_22
_atom_site_aniso_U_33
_atom_site_aniso_U_12
_atom_site_aniso_U_13
_atom_site_aniso_U_23
O1 0.0427(13) 0.0347(11) 0.0313(10) 0.0090(10) 0.0054(9) 0.0083(9)
O2 0.0283(11) 0.0370(12) 0.0597(14) 0.0083(10) -0.0070(11) 0.0063(11)
O4 0.0486(15) 0.0827(19) 0.0396(13) 0.0052(14) -0.0218(12) -0.0090(12)
N3 0.0204(11) 0.0387(13) 0.0290(11) -0.0036(10) -0.0023(10) 0.0085(11)
C5 0.0268(14) 0.0246(13) 0.0390(15) -0.0030(12) -0.0095(12) -0.0034(12)
C6 0.0180(12) 0.0170(11) 0.0222(12) 0.0015(9) -0.0004(10) -0.0008(9)
C7 0.0277(14) 0.0211(12) 0.0330(13) -0.0026(11) 0.0092(12) -0.0020(11)
C8 0.0480(18) 0.0269(14) 0.0337(14) -0.0056(14) -0.0008(14) 0.0076(12)
C9 0.0222(14) 0.0228(12) 0.0291(13) 0.0002(11) -0.0047(11) 0.0003(11)
C10 0.0326(15) 0.0255(14) 0.0228(13) -0.0022(12) 0.0026(11) 0.0034(10)
C11 0.0234(13) 0.0231(13) 0.0478(16) 0.0036(11) 0.0001(12) -0.0036(12)
C12 0.0185(12) 0.0189(11) 0.0273(12) 0.0009(10) -0.0004(10) -0.0019(10)
C13 0.0408(18) 0.0416(16) 0.0402(17) -0.0018(15) 0.0168(14) 0.0014(14)
C14 0.056(2) 0.0334(15) 0.0202(12) -0.0015(15) -0.0029(13) -0.0008(11)
C15 0.0444(18) 0.0323(15) 0.0366(15) -0.0034(14) -0.0187(14) 0.0005(13)

loop_
_atom_type_symbol
_atom_type_description
_atom_type_scat_dispersion_real
_atom_type_scat_dispersion_imag
_atom_type_scat_source
C C 0.0181 0.0091
;
International Tables for Crystallography
(Vol. C, Tables 4.2.6.8 and 6.1.1.4)
;
H H 0.0000 0.0000
;
International Tables for Crystallography
(Vol. C, Table 6.1.1.4)
;
N N 0.0311 0.0180
;
International Tables for Crystallography
(Vol. C, Tables 4.2.6.8 and 6.1.1.4)
;
O O 0.0492 0.0322
;
International Tables for Crystallography
(Vol. C, Tables 4.2.6.8 and 6.1.1.4)
;

loop_
_geom_angle_atom_site_label_1
_geom_angle_atom_site_label_2
_geom_angle_atom_site_label_3
_geom_angle
_geom_angle_publ_flag
O2 N3 O4 123.6(3) yes
O2 N3 C9 120.9(2) yes
O4 N3 C9 115.4(2) yes
C12 C5 C15 112.1(2) yes
C9 C6 C10 113.4(2) yes
C9 C6 C12 110.7(2) yes
C10 C6 C12 115.5(2) yes
O1 C7 C12 126.7(3) yes
N3 C9 C6 115.1(2) yes
C6 C10 C8 114.2(2) yes
C6 C10 C13 108.5(2) yes
C6 C10 C14 107.9(2) yes
C8 C10 C13 107.5(2) yes
C8 C10 C14 110.3(2) yes
C13 C10 C14 108.4(2) yes
C5 C12 C6 109.8(2) yes
C5 C12 C7 104.5(2) yes
C5 C12 C11 110.1(2) yes
C6 C12 C7 109.6(2) yes
C6 C12 C11 116.0(2) yes
C7 C12 C11 106.2(2) yes
C10 C14 C15 113.7(2) yes
C5 C15 C14 110.1(3) yes
C12 C5 H5A 109.177 no
C12 C5 H5B 109.182 no
C15 C5 H5A 109.188 no
C15 C5 H5B 109.188 no
H5A C5 H5B 107.889 no
C9 C6 H6 105.424 no
C10 C6 H6 105.430 no
C12 C6 H6 105.427 no
O1 C7 H7 116.661 no
C12 C7 H7 116.653 no
C10 C8 H8A 109.474 no
C10 C8 H8B 109.472 no
C10 C8 H8C 109.475 no
H8A C8 H8B 109.472 no
H8A C8 H8C 109.474 no
H8B C8 H8C 109.460 no
N3 C9 H9A 108.490 no
N3 C9 H9B 108.489 no
C6 C9 H9A 108.493 no
C6 C9 H9B 108.495 no
H9A C9 H9B 107.508 no
C12 C11 H11A 109.474 no
C12 C11 H11B 109.472 no
C12 C11 H11C 109.462 no
H11A C11 H11B 109.477 no
H11A C11 H11C 109.475 no
H11B C11 H11C 109.467 no
C10 C13 H13A 109.477 no
C10 C13 H13B 109.474 no
C10 C13 H13C 109.471 no
H13A C13 H13B 109.474 no
H13A C13 H13C 109.467 no
H13B C13 H13C 109.464 no
C10 C14 H14A 108.819 no
C10 C14 H14B 108.820 no
C15 C14 H14A 108.827 no
C15 C14 H14B 108.830 no
H14A C14 H14B 107.693 no
C5 C15 H15A 109.638 no
C5 C15 H15B 109.635 no
C14 C15 H15A 109.629 no
C14 C15 H15B 109.627 no
H15A C15 H15B 108.138 no

loop_
_geom_bond_atom_site_label_1
_geom_bond_atom_site_label_2
_geom_bond_distance
_geom_bond_publ_flag
O1 C7 1.200(3) yes
O2 N3 1.223(3) yes
O4 N3 1.221(3) yes
N3 C9 1.501(4) yes
C5 C12 1.545(4) yes
C5 C15 1.520(4) yes
C6 C9 1.531(4) yes
C6 C10 1.557(4) yes
C6 C12 1.552(4) yes
C7 C12 1.513(4) yes
C8 C10 1.539(4) yes
C10 C13 1.537(4) yes
C10 C14 1.529(4) yes
C11 C12 1.536(4) yes
C14 C15 1.530(5) yes
C5 H5A 0.990 no
C5 H5B 0.990 no
C6 H6 1.000 no
C7 H7 0.950 no
C8 H8A 0.980 no
C8 H8B 0.980 no
C8 H8C 0.980 no
C9 H9A 0.990 no
C9 H9B 0.990 no
C11 H11A 0.980 no
C11 H11B 0.980 no
C11 H11C 0.980 no
C13 H13A 0.980 no
C13 H13B 0.980 no
C13 H13C 0.980 no
C14 H14A 0.990 no
C14 H14B 0.990 no
C15 H15A 0.990 no
C15 H15B 0.990 no

loop_
_geom_contact_atom_site_label_1
_geom_contact_atom_site_label_2
_geom_contact_distance
_geom_contact_publ_flag
_geom_contact_site_symmetry_2
O1 O2 3.339(3) no .
O1 N3 3.183(3) no .
O1 C5 3.342(3) no .
O1 C6 2.796(3) no .
O1 C9 2.961(3) no .
O1 C11 3.462(4) no .
O2 C6 2.805(3) no .
O2 C13 3.221(4) no .
N3 C10 3.539(4) no .
N3 C13 3.400(4) no .
C5 C10 3.012(4) no .
C6 C15 2.938(4) no .
C7 C9 3.006(4) no .
C8 C9 3.107(4) no .
C8 C11 3.290(4) no .
C8 C12 3.291(4) no .
C8 C15 3.142(4) no .
C9 C11 3.068(4) no .
C9 C13 3.037(4) no .
C10 C11 3.346(4) no .
C11 C15 3.172(4) no .
C12 C14 2.965(4) no .
O1 O4 3.418(3) no 3_645
O1 N3 3.559(3) no 3_645
O1 C9 3.318(3) no 3_645
O1 C11 3.597(4) no 3_545
O2 C9 3.414(3) no 3_645
O2 C11 3.532(4) no 3_645
O4 O1 3.418(3) no 3_655
O4 C13 3.468(4) no 4_675
O4 C15 3.594(4) no 4_575
N3 O1 3.559(3) no 3_655
C7 C11 3.433(4) no 3_545
C9 O1 3.318(3) no 3_655
C9 O2 3.414(3) no 3_655
C11 O1 3.597(4) no 3_555
C11 O2 3.532(4) no 3_655
C11 C7 3.433(4) no 3_555
C13 O4 3.468(4) no 4_674
C15 O4 3.594(4) no 4_574
O1 H5A 3.1632 no .
O1 H6 2.5389 no .
O1 H9B 2.6546 no .
O1 H11C 3.4259 no .
O2 H6 2.2913 no .
O2 H9A 2.9575 no .
O2 H9B 3.0353 no .
O2 H13A 2.9280 no .
O2 H13B 2.8191 no .
O4 H9A 2.5858 no .
O4 H9B 2.5070 no .
N3 H6 2.4773 no .
N3 H13A 2.9051 no .
N3 H13B 3.3438 no .
C5 H6 2.7054 no .
C5 H7 2.7100 no .
C5 H8C 3.4441 no .
C5 H11A 2.7669 no .
C5 H11B 2.6567 no .
C5 H11C 3.3680 no .
C5 H14A 2.7006 no .
C5 H14B 3.3491 no .
C6 H5A 2.7796 no .
C6 H5B 3.3858 no .
C6 H7 3.3740 no .
C6 H8A 2.7857 no .
C6 H8B 3.4293 no .
C6 H8C 2.8090 no .
C6 H11A 2.8098 no .
C6 H11B 3.4405 no .
C6 H11C 2.8367 no .
C6 H13A 2.7126 no .
C6 H13B 2.6657 no .
C6 H13C 3.3641 no .
C6 H14A 2.7189 no .
C6 H14B 3.3551 no .
C6 H15A 3.2674 no .
C7 H5A 2.5090 no .
C7 H5B 2.6583 no .
C7 H6 2.5670 no .
C7 H9B 2.6241 no .
C7 H11A 3.2969 no .
C7 H11B 2.6157 no .
C7 H11C 2.6156 no .
C8 H6 3.4063 no .
C8 H9A 2.6264 no .
C8 H11A 2.6364 no .
C8 H11C 3.5710 no .
C8 H13A 2.6639 no .
C8 H13B 3.3365 no .
C8 H13C 2.6510 no .
C8 H14A 3.3590 no .
C8 H14B 2.6320 no .
C8 H15A 2.8355 no .
C9 H8A 2.7700 no .
C9 H8C 3.4182 no .
C9 H11A 3.3463 no .
C9 H11C 2.7612 no .
C9 H13A 2.6999 no .
C9 H13B 3.2968 no .
C10 H5A 3.3535 no .
C10 H9A 2.5407 no .
C10 H9B 3.3015 no .
C10 H11A 3.0544 no .
C10 H15A 2.7776 no .
C10 H15B 3.4024 no .
C11 H5A 3.3590 no .
C11 H5B 2.6094 no .
C11 H6 3.4141 no .
C11 H7 2.6269 no .
C11 H8A 3.4771 no .
C11 H8C 2.6669 no .
C11 H9A 3.3350 no .
C11 H9B 2.6701 no .
C11 H15A 2.8825 no .
C12 H8C 3.0040 no .
C12 H9A 3.1267 no .
C12 H9B 2.4488 no .
C12 H14A 3.2837 no .
C12 H15A 2.7659 no .
C12 H15B 3.3925 no .
C13 H6 2.5875 no .
C13 H8A 2.6737 no .
C13 H8B 2.6424 no .
C13 H8C 3.3358 no .
C13 H9A 2.8703 no .
C13 H14A 2.5918 no .
C13 H14B 2.7140 no .
C14 H5A 2.7166 no .
C14 H5B 3.3536 no .
C14 H6 2.6633 no .
C14 H8A 3.3619 no .
C14 H8B 2.7066 no .
C14 H8C 2.7066 no .
C14 H11A 3.5125 no .
C14 H13A 3.3390 no .
C14 H13B 2.6696 no .
C14 H13C 2.6696 no .
C15 H6 3.2381 no .
C15 H8B 3.4850 no .
C15 H8C 2.8135 no .
C15 H11A 2.9089 no .
C15 H11B 3.4533 no .
H5A H6 2.5783 no .
H5A H7 2.8536 no .
H5A H11B 3.4917 no .
H5A H14A 2.5426 no .
H5A H15A 2.8679 no .
H5A H15B 2.3522 no .
H5B H7 2.5929 no .
H5B H11A 2.9185 no .
H5B H11B 2.3641 no .
H5B H11C 3.5018 no .
H5B H15A 2.3567 no .
H5B H15B 2.3746 no .
H6 H7 3.4842 no .
H6 H9A 2.7417 no .
H6 H9B 2.6236 no .
H6 H13A 2.8881 no .
H6 H13B 2.3579 no .
H6 H13C 3.4831 no .
H6 H14A 2.5062 no .
H6 H14B 3.5703 no .
H7 H9B 3.3379 no .
H7 H11A 3.5495 no .
H7 H11B 2.4437 no .
H7 H11C 2.8391 no .
H8A H9A 2.0364 no .
H8A H9B 3.2766 no .
H8A H11A 2.9206 no .
H8A H11C 3.4833 no .
H8A H13A 2.4844 no .
H8A H13B 3.5722 no .
H8A H13C 2.9486 no .
H8A H14B 3.5402 no .
H8B H9A 3.4463 no .
H8B H11A 3.4326 no .
H8B H13A 2.9217 no .
H8B H13B 3.5422 no .
H8B H13C 2.4371 no .
H8B H14A 3.5506 no .
H8B H14B 2.4484 no .
H8B H15A 3.1488 no .
H8C H9A 3.0567 no .
H8C H11A 1.8478 no .
H8C H11B 3.4127 no .
H8C H11C 3.0730 no .
H8C H13A 3.5684 no .
H8C H13C 3.5437 no .
H8C H14B 2.8844 no .
H8C H15A 2.2572 no .
H9A H11A 3.3586 no .
H9A H11C 2.9805 no .
H9A H13A 2.3483 no .
H9A H13B 3.3865 no .
H9B H11A 3.1523 no .
H9B H11B 3.4679 no .
H9B H11C 2.1291 no .
H11A H15A 2.3698 no .
H11B H15A 3.1352 no .
H13A H14A 3.5048 no .
H13A H14B 3.5972 no .
H13B H14A 2.3963 no .
H13B H14B 3.0211 no .
H13C H14A 2.8387 no .
H13C H14B 2.5250 no .
H14A H15A 2.8728 no .
H14A H15B 2.3656 no .
H14B H15A 2.3738 no .
H14B H15B 2.3655 no .
O1 H8A 2.9095 no 3_645
O1 H8B 2.9151 no 4_575
O1 H9A 2.4355 no 3_645
O1 H11A 3.4218 no 3_545
O1 H11B 3.0916 no 3_545
O1 H13A 3.0505 no 3_645
O1 H14B 2.9220 no 4_575
O1 H15A 3.5652 no 4_575
O2 H5B 2.8577 no 1_655
O2 H7 2.9926 no 1_655
O2 H8A 3.1518 no 3_645
O2 H9A 2.8661 no 3_645
O2 H9B 3.0247 no 3_645
O2 H11A 3.4166 no 3_645
O2 H11B 2.9279 no 1_655
O2 H11C 2.7835 no 3_645
O4 H5A 2.7995 no 3_655
O4 H6 3.3998 no 3_655
O4 H7 3.3921 no 1_655
O4 H8A 3.4243 no 3_645
O4 H11B 2.8481 no 1_655
O4 H13B 3.4940 no 4_675
O4 H13C 2.6344 no 4_675
O4 H15A 3.3024 no 4_575
O4 H15B 2.9491 no 4_575
N3 H7 3.5434 no 1_655
N3 H8A 3.3346 no 3_645
N3 H9A 3.5230 no 3_645
N3 H11B 2.9163 no 1_655
C5 H13B 3.5290 no 2_465
C5 H14A 3.0389 no 2_465
C7 H8B 3.2918 no 4_575
C7 H9A 3.4675 no 3_645
C7 H11A 3.2944 no 3_545
C7 H11B 3.1706 no 3_545
C7 H11C 3.2582 no 3_545
C7 H14B 2.9219 no 4_575
C8 H8C 3.5094 no 2_575
C8 H13A 3.5290 no 2_475
C8 H13C 3.4603 no 2_475
C8 H15A 3.5061 no 2_575
C11 H7 2.8774 no 3_555
C11 H14B 3.5772 no 4_575
C13 H5A 3.4685 no 2_565
C13 H5B 3.3070 no 1_655
C13 H8C 3.4871 no 2_575
C13 H15B 3.5957 no 2_565
C14 H5A 3.4960 no 2_565
C14 H5B 3.5088 no 2_565
C14 H9B 3.5325 no 4_574
C14 H15B 3.5284 no 2_565
C15 H9B 3.4497 no 4_574
C15 H13B 3.3448 no 2_465
C15 H14A 3.2419 no 2_465
H5A O4 2.7995 no 3_645
H5A C13 3.4685 no 2_465
H5A C14 3.4960 no 2_465
H5A H11B 3.4923 no 3_545
H5A H11C 3.2830 no 3_545
H5A H13B 2.8990 no 2_465
H5A H13C 3.2128 no 2_465
H5A H14A 2.7969 no 2_465
H5A H14B 3.3474 no 2_465
H5B O2 2.8577 no 1_455
H5B C13 3.3070 no 1_455
H5B C14 3.5088 no 2_465
H5B H11C 3.1307 no 3_545
H5B H13A 3.0224 no 1_455
H5B H13B 2.7712 no 1_455
H5B H14A 2.6877 no 2_465
H5B H14B 3.4697 no 2_465
H6 O4 3.3998 no 3_645
H6 H9A 3.1504 no 3_645
H6 H9B 3.4588 no 3_645
H6 H15B 3.1585 no 2_565
H7 O2 2.9926 no 1_455
H7 O4 3.3921 no 1_455
H7 N3 3.5434 no 1_455
H7 C11 2.8774 no 3_545
H7 H8B 2.9249 no 4_575
H7 H11A 2.6119 no 3_545
H7 H11B 2.8784 no 3_545
H7 H11C 2.6562 no 3_545
H7 H13C 3.3343 no 4_575
H7 H14B 2.8623 no 4_575
H8A O1 2.9095 no 3_655
H8A O2 3.1518 no 3_655
H8A O4 3.4243 no 3_655
H8A N3 3.3346 no 3_655
H8A H8C 3.2395 no 2_575
H8A H13C 3.4425 no 2_475
H8A H15A 3.0213 no 2_575
H8B O1 2.9151 no 4_574
H8B C7 3.2918 no 4_574
H8B H7 2.9249 no 4_574
H8B H8C 2.9508 no 2_575
H8B H11A 2.7639 no 2_575
H8B H13A 3.0924 no 2_475
H8B H13C 3.4513 no 2_475
H8B H15A 3.1198 no 2_575
H8C C8 3.5094 no 2_475
H8C C13 3.4871 no 2_475
H8C H8A 3.2395 no 2_475
H8C H8B 2.9508 no 2_475
H8C H13A 3.1962 no 2_475
H8C H13C 2.9417 no 2_475
H9A O1 2.4355 no 3_655
H9A O2 2.8661 no 3_655
H9A N3 3.5230 no 3_655
H9A C7 3.4675 no 3_655
H9A H6 3.1504 no 3_655
H9B O2 3.0247 no 3_655
H9B C14 3.5325 no 4_575
H9B C15 3.4497 no 4_575
H9B H6 3.4588 no 3_655
H9B H14B 2.8429 no 4_575
H9B H15A 3.4893 no 4_575
H9B H15B 2.8801 no 4_575
H11A O1 3.4218 no 3_555
H11A O2 3.4166 no 3_655
H11A C7 3.2944 no 3_555
H11A H7 2.6119 no 3_555
H11A H8B 2.7639 no 2_475
H11A H13A 3.4656 no 1_455
H11B O1 3.0916 no 3_555
H11B O2 2.9279 no 1_455
H11B O4 2.8481 no 1_455
H11B N3 2.9163 no 1_455
H11B C7 3.1706 no 3_555
H11B H5A 3.4923 no 3_555
H11B H7 2.8784 no 3_555
H11B H13A 2.9108 no 1_455
H11C O2 2.7835 no 3_655
H11C C7 3.2582 no 3_555
H11C H5A 3.2830 no 3_555
H11C H5B 3.1307 no 3_555
H11C H7 2.6562 no 3_555
H11C H14B 2.8989 no 4_575
H13A O1 3.0505 no 3_655
H13A C8 3.5290 no 2_575
H13A H5B 3.0224 no 1_655
H13A H8B 3.0924 no 2_575
H13A H8C 3.1962 no 2_575
H13A H11A 3.4656 no 1_655
H13A H11B 2.9108 no 1_655
H13A H15A 3.3295 no 1_655
H13B O4 3.4940 no 4_674
H13B C5 3.5290 no 2_565
H13B C15 3.3448 no 2_565
H13B H5A 2.8990 no 2_565
H13B H5B 2.7712 no 1_655
H13B H14A 3.0163 no 2_565
H13B H15A 3.5824 no 1_655
H13B H15B 3.5654 no 1_655
H13B H15B 2.7101 no 2_565
H13C O4 2.6344 no 4_674
H13C C8 3.4603 no 2_575
H13C H5A 3.2128 no 2_565
H13C H7 3.3343 no 4_574
H13C H8A 3.4425 no 2_575
H13C H8B 3.4513 no 2_575
H13C H8C 2.9417 no 2_575
H13C H15A 3.4409 no 1_655
H14A C5 3.0389 no 2_565
H14A C15 3.2419 no 2_565
H14A H5A 2.7969 no 2_565
H14A H5B 2.6877 no 2_565
H14A H13B 3.0163 no 2_465
H14A H15B 2.5825 no 2_565
H14B O1 2.9220 no 4_574
H14B C7 2.9219 no 4_574
H14B C11 3.5772 no 4_574
H14B H5A 3.3474 no 2_565
H14B H5B 3.4697 no 2_565
H14B H7 2.8623 no 4_574
H14B H9B 2.8429 no 4_574
H14B H11C 2.8989 no 4_574
H15A O1 3.5652 no 4_574
H15A O4 3.3024 no 4_574
H15A C8 3.5061 no 2_475
H15A H8A 3.0213 no 2_475
H15A H8B 3.1198 no 2_475
H15A H9B 3.4893 no 4_574
H15A H13A 3.3295 no 1_455
H15A H13B 3.5824 no 1_455
H15A H13C 3.4409 no 1_455
H15B O4 2.9491 no 4_574
H15B C13 3.5957 no 2_465
H15B C14 3.5284 no 2_465
H15B H6 3.1585 no 2_465
H15B H9B 2.8801 no 4_574
H15B H13B 3.5654 no 1_455
H15B H13B 2.7101 no 2_465
H15B H14A 2.5825 no 2_465

loop_
_geom_torsion_atom_site_label_1
_geom_torsion_atom_site_label_2
_geom_torsion_atom_site_label_3
_geom_torsion_atom_site_label_4
_geom_torsion
_geom_torsion_publ_flag
O2 N3 C9 C6 8.0(3) no
O4 N3 C9 C6 -173.5(2) no
C12 C5 C15 C14 57.2(3) no
C15 C5 C12 C6 -53.1(3) no
C15 C5 C12 C7 -170.5(2) no
C15 C5 C12 C11 75.8(3) no
C9 C6 C10 C8 -57.7(3) no
C9 C6 C10 C13 62.0(2) no
C9 C6 C10 C14 179.32(18) no
C10 C6 C9 N3 -103.0(2) no
C9 C6 C12 C5 -178.03(17) no
C9 C6 C12 C7 -63.8(2) no
C9 C6 C12 C11 56.4(3) no
C12 C6 C9 N3 125.4(2) no
C10 C6 C12 C5 51.4(2) no
C10 C6 C12 C7 165.65(17) no
C10 C6 C12 C11 -74.2(2) no
C12 C6 C10 C8 71.5(3) no
C12 C6 C10 C13 -168.72(17) no
C12 C6 C10 C14 -51.5(3) no
O1 C7 C12 C5 113.8(3) no
O1 C7 C12 C6 -3.8(4) no
O1 C7 C12 C11 -129.8(3) no
C6 C10 C14 C15 54.7(3) no
C8 C10 C14 C15 -70.6(3) no
C13 C10 C14 C15 172.0(2) no
C10 C14 C15 C5 -59.3(3) no
